data_1509704
loop_
_publ_author_name
'Veiga, M.L.'
'Daidouh, A.'
'Pico, C.'

_publ_section_title
;
 Structure characterization and ionic conductivity of Ag2 V P2 O8
;
_journal_name_full 'Journal of Solid State Chemistry'
_journal_page_first 28
_journal_page_last 34
_journal_paper_doi 10.1006/jssc.1996.7266
_journal_volume 130
_journal_year 1997
_chemical_formula_sum 'Ag2 O8 P2 V'
_chemical_name_systematic 'Ag2 (V P2 O8)'
_space_group_IT_number 14
_symmetry_space_group_name_Hall '-P 2ybc'
_symmetry_space_group_name_H-M 'P 1 21/c 1'
_cell_angle_alpha 90
_cell_angle_beta 99
_cell_angle_gamma 90
_cell_formula_units_Z 4
_cell_length_a 7.739
_cell_length_b 13.611
_cell_length_c 6.294
_cell_volume 654.819
_citation_journal_id_ASTM JSSCBI
_cod_data_source_file silver2-3_169.cif
_cod_data_source_block Ag2O8P2V1
_cod_original_cell_volume 654.8194
_cod_original_formula_sum 'Ag2 O8 P2 V1'
_cod_database_code 1509704

loop_
_symmetry_equiv_pos_as_xyz
x,y,z
-x,y+1/2,-z+1/2
-x,-y,-z
x,-y-1/2,z-1/2

loop_
_atom_site_label
_atom_site_type_symbol
_atom_site_fract_x
_atom_site_fract_y
_atom_site_fract_z
_atom_site_occupancy
_atom_site_U_iso_or_equiv
O2 O-2 0.466 0.358 0.314 1 0.0
V1 V+4 0.223 0.422 0.269 1 0.0
O5 O-2 0.015 0.521 0.244 1 0.0
O1 O-2 0.361 0.557 0.358 1 0.0
Ag1 Ag+1 0.062 0.701 0.15 1 0.0
P1 P+5 0.359 0.627 0.538 1 0.0
Ag2 Ag+1 0.514 0.353 0.914 1 0.0
O7 O-2 0.221 0.592 0.693 1 0.0
P2 P+5 0.171 0.479 0.745 1 0.0
O4 O-2 0.231 0.408 0.586 1 0.0
O6 O-2 0.272 0.454 -0.032 1 0.0
O3 O-2 0.123 0.324 0.198 1 0.0
O8 O-2 0.286 0.726 0.473 1 0.0
